data_7713072
loop_
_publ_author_name
'Ghosh, Kowsik'
'Ovchinnikov, Alexander'
'Baitinger, Michael'
'Krnel, Mitja'
'Burkhardt, Ulrich'
'Grin, Yuri'
'Bobev, Svilen'

_publ_section_title
;
 Lithium metal atoms fill vacancies in the germanium network of a type-I
 clathrate: Synthesis and structural characterization of Ba8Li5Ge41
;
_journal_name_full 'Dalton Transactions'
_journal_paper_doi 10.1039/D3DT01168B
_journal_year 2023
_chemical_formula_moiety '2(C36 H38 N4 O2 Zn), 0.5(C6 H14), 1.5(C H2 Cl2)'
_chemical_formula_sum 'C76.5 H86 Cl3 N8 O4 Zn2'
_chemical_formula_weight 1418.62
_space_group_crystal_system triclinic
_space_group_IT_number 2
_space_group_name_Hall '-P 1'
_space_group_name_H-M_alt 'P -1'
_atom_sites_solution_hydrogens geom
_atom_sites_solution_primary dual
_audit_creation_date 2022-06-24
_audit_creation_method
;
Olex2 1.5
(compiled 2022.04.07 svn.rca3783a0 for OlexSys, GUI svn.r6498)
;
_audit_update_record
;
2022-06-27 deposited with the CCDC.	2023-05-17 downloaded from the CCDC.
;
_cell_angle_alpha 89.305(3)
_cell_angle_beta 80.720(4)
_cell_angle_gamma 82.276(4)
_cell_formula_units_Z 1
_cell_length_a 8.2841(6)
_cell_length_b 10.5138(8)
_cell_length_c 19.9849(15)
_cell_measurement_reflns_used 9989
_cell_measurement_temperature 100.0(1)
_cell_measurement_theta_max 66.79
_cell_measurement_theta_min 4.82
_cell_volume 1702.2(2)
_computing_cell_refinement 'SAINT V8.40B (Bruker, 2016)'
_computing_data_collection 'APEX4 (Bruker, 2021)'
_computing_data_reduction 'SAINT V8.40B (Bruker, 2016)'
_computing_molecular_graphics 'Olex2 1.5 (Dolomanov et al., 2009)'
_computing_publication_material 'Olex2 1.5 (Dolomanov et al., 2009)'
_computing_structure_refinement 'SHELXL 2018/3 (Sheldrick, 2015)'
_computing_structure_solution 'SHELXT  (Sheldrick, 2015)'
_diffrn_ambient_temperature 100.0(1)
_diffrn_detector CMOS
_diffrn_detector_area_resol_mean '1024 x 1024'
_diffrn_detector_type 'Photon 100'
_diffrn_measured_fraction_theta_full 0.981
_diffrn_measured_fraction_theta_max 0.982
_diffrn_measurement_device '\k-geometry diffractometer'
_diffrn_measurement_device_type 'Bruker D8 VENTURE'
_diffrn_measurement_method '\f and \w scans''
_diffrn_radiation_collimation 'focusing mirrors'
_diffrn_radiation_monochromator 'QUAZAR MX multilayer optics'
_diffrn_radiation_probe x-ray
_diffrn_radiation_type 'Cu K\a~1~'
_diffrn_radiation_wavelength 1.54178
_diffrn_radiation_xray_symbol K-L~3~
_diffrn_reflns_av_unetI/netI 0.0332
_diffrn_reflns_Laue_measured_fraction_full 0.981
_diffrn_reflns_Laue_measured_fraction_max 0.982
_diffrn_reflns_limit_h_max 9
_diffrn_reflns_limit_h_min -9
_diffrn_reflns_limit_k_max 12
_diffrn_reflns_limit_k_min -12
_diffrn_reflns_limit_l_max 23
_diffrn_reflns_limit_l_min 0
_diffrn_reflns_number 10719
_diffrn_reflns_point_group_measured_fraction_full 0.981
_diffrn_reflns_point_group_measured_fraction_max 0.982
_diffrn_reflns_theta_full 66.897
_diffrn_reflns_theta_max 66.897
_diffrn_reflns_theta_min 4.781
_diffrn_source 'sealed X-ray tube'
_diffrn_source_current 1.0
_diffrn_source_power 0.05
_diffrn_source_target Cu
_diffrn_source_type 'high brilliance microfocus sealed tube, Cu'
_diffrn_source_voltage 50.0
_diffrn_standards_number 0
_exptl_absorpt_coefficient_mu 2.399
_exptl_absorpt_correction_T_max 0.71
_exptl_absorpt_correction_T_min 0.57
_exptl_absorpt_correction_type multi-scan
_exptl_absorpt_process_details
;
 TWINABS-2012/1 (Bruker,2012) was used for absorption correction.
 
For component 1:
 wR2(int) was 0.1178 before and 0.0638 after correction.
 
For component 2:
 wR2(int) was 0.1014 before and 0.0772 after correction.
 The Ratio of minimum to maximum transmission is 0.80.

Final HKLF 4 output contains 44641 reflections, Rint = 0.0510
 (34520 with I > 3sig(I), Rint = 0.0474)
;
_exptl_crystal_colour 'clear light colourless'
_exptl_crystal_colour_lustre clear
_exptl_crystal_colour_modifier light
_exptl_crystal_colour_primary colourless
_exptl_crystal_density_diffrn 1.384
_exptl_crystal_description prism
_exptl_crystal_F_000 744
_exptl_crystal_recrystallization_method
'The material was recrystallised from a mixture of DCM and hexane  by slow evaporation'
_exptl_crystal_size_max 0.248
_exptl_crystal_size_mid 0.128
_exptl_crystal_size_min 0.086
_refine_diff_density_max 0.895
_refine_diff_density_min -1.007
_refine_diff_density_rms 0.100
_refine_ls_extinction_method none
_refine_ls_goodness_of_fit_ref 1.078
_refine_ls_hydrogen_treatment constr
_refine_ls_matrix_type full
_refine_ls_number_parameters 432
_refine_ls_number_reflns 10719
_refine_ls_number_restraints 5
_refine_ls_restrained_S_all 1.080
_refine_ls_R_factor_all 0.0716
_refine_ls_R_factor_gt 0.0625
_refine_ls_shift/su_max 0.000
_refine_ls_shift/su_mean 0.000
_refine_ls_structure_factor_coef Fsqd
_refine_ls_weighting_details 'w=1/[\s^2^(Fo^2^)+(0.0631P)^2^+3.7441P] where P=(Fo^2^+2Fc^2^)/3'
_refine_ls_weighting_scheme calc
_refine_ls_wR_factor_gt 0.1573
_refine_ls_wR_factor_ref 0.1636
_reflns_Friedel_coverage 0.000
_reflns_number_gt 9531
_reflns_number_total 10719
_reflns_threshold_expression 'I > 2\s(I)'
_cod_data_source_file d3dt01168b2.cif
_cod_data_source_block compound_4d
_cod_original_formula_sum 'C76.50 H86 Cl3 N8 O4 Zn2'
_cod_database_code 7713072
_shelx_shelxl_version_number 2018/3
_shelx_space_group_comment
;
The symmetry employed for this shelxl refinement is uniquely defined
by the following loop, which should always be used as a source of
symmetry information in preference to the above space-group names.
They are only intended as comments.
;
_shelx_estimated_absorpt_t_max 0.820
_shelx_estimated_absorpt_t_min 0.588
_olex2_refinement_description
;
1. Twinned data refinement
 Scales: 0.8060(9)
 0.1940(9)
2. Fixed Uiso
 At 1.2 times of:
  All C(H) groups, All C(H,H) groups
 At 1.5 times of:
  All C(H,H,H) groups
3. Uiso/Uaniso restraints and constraints
C13 \\sim C14 \\sim C15 \\sim C16 \\sim C17 \\sim C18: within 1.7A with sigma
of 0.004 and sigma for terminal atoms of 0.004 within 1.7A
Cl1 \\sim Cl2 \\sim C12: within 1.7A with sigma of 0.004 and sigma for terminal
atoms of 0.004 within 1.7A
4. Others
 Fixed Sof: Cl1(0.75) Cl2(0.75) C12(0.75) H12A(0.75) H12B(0.75) C18(0.25)
 H18A(0.25) H18B(0.25) H18C(0.25) C13(0.25) H13A(0.25) H13B(0.25) H13C(0.25)
 C14(0.25) H14A(0.25) H14B(0.25) C15(0.25) H15A(0.25) H15B(0.25) C16(0.25)
 H16A(0.25) H16B(0.25) C17(0.25) H17A(0.25) H17B(0.25)
5.a Free rotating group:
 C18(C13,C14,C15,C16,C17)
5.b Secondary CH2 refined with riding coordinates:
 C8(H8A,H8B), C8A(H8AA,H8AB), C9(H9A,H9B), C9A(H9AA,H9AB), C10(H10A,H10B),
 C10A(H10C,H10D), C11(H11A,H11B), C11A(H11C,H11D), C12(H12A,H12B), C14(H14A,
 H14B), C15(H15A,H15B), C16(H16A,H16B), C17(H17A,H17B)
5.c Aromatic/amide H refined with riding coordinates:
 C3(H3), C3'(H3'), C3'A(H3'A), C3A(H3A), C4(H4), C4'(H4'), C4'A(H4'A),
 C4A(H4A), C5(H5), C5'(H5'), C5'A(H5'A), C5A(H5A), C6(H6), C6'(H6'), C6'A(H6'A),
  C6A(H6A)
5.d Idealised Me refined as rotating group:
 C7'(H7'A,H7'B,H7'C), C7'A(H7'D,H7'E,H7'F), C18(H18A,H18B,H18C), C13(H13A,H13B,
 H13C)
;
_olex2_exptl_crystal_mounting_method 'The crystal was mounted on a MITIGEN holder oil'
_olex2_submission_special_instructions 'No special instructions were received'

loop_
_space_group_symop_operation_xyz
'x, y, z'
'-x, -y, -z'

loop_
_atom_site_label
_atom_site_type_symbol
_atom_site_fract_x
_atom_site_fract_y
_atom_site_fract_z
_atom_site_U_iso_or_equiv
_atom_site_adp_type
_atom_site_occupancy
_atom_site_site_symmetry_order
_atom_site_calc_flag
_atom_site_refinement_flags_posn
_atom_site_refinement_flags_adp
_atom_site_refinement_flags_occupancy
_atom_site_disorder_assembly
_atom_site_disorder_group
Zn1 Zn 0.48635(6) 0.38429(5) 0.28155(3) 0.01599(17) Uani 1 1 d . . . . .
O1 O 0.5242(4) 0.2591(3) 0.35020(15) 0.0236(7) Uani 1 1 d . . . . .
O1A O 0.6295(4) 0.3777(3) 0.19513(14) 0.0206(6) Uani 1 1 d . . . . .
N1 N 0.2594(4) 0.3245(3) 0.28609(16) 0.0152(7) Uani 1 1 d . . . . .
N1A N 0.5240(4) 0.5720(3) 0.28654(16) 0.0151(7) Uani 1 1 d . . . . .
N2 N 0.1794(4) 0.3968(3) 0.18586(16) 0.0156(7) Uani 1 1 d . . . . .
N2A N 0.4319(4) 0.6295(3) 0.39886(16) 0.0183(7) Uani 1 1 d . . . . .
C1 C 0.2410(5) 0.2421(4) 0.34304(19) 0.0170(8) Uani 1 1 d . . . . .
C1' C 0.1331(5) 0.1816(4) 0.21631(18) 0.0161(8) Uani 1 1 d . . . . .
C1'A C 0.6580(5) 0.7312(4) 0.34199(18) 0.0151(8) Uani 1 1 d . . . . .
C1A C 0.6043(5) 0.6018(4) 0.22015(19) 0.0160(8) Uani 1 1 d . . . . .
C2 C 0.3843(5) 0.2133(4) 0.3749(2) 0.0205(9) Uani 1 1 d . . . . .
C2' C 0.2509(5) 0.0747(4) 0.19852(19) 0.0181(8) Uani 1 1 d . . . . .
C2'A C 0.8238(5) 0.6788(4) 0.33728(19) 0.0192(8) Uani 1 1 d . . . . .
C2A C 0.6515(5) 0.4957(4) 0.1744(2) 0.0168(8) Uani 1 1 d . . . . .
C3 C 0.3716(6) 0.1375(4) 0.4330(2) 0.0246(9) Uani 1 1 d . . . . .
H3 H 0.466152 0.114399 0.454048 0.030 Uiso 1 1 calc R U . . .
C3' C 0.1945(6) -0.0371(4) 0.1801(2) 0.0259(10) Uani 1 1 d . . . . .
H3' H 0.271774 -0.111521 0.167642 0.031 Uiso 1 1 calc R U . . .
C3'A C 0.9399(6) 0.7624(4) 0.3384(2) 0.0248(9) Uani 1 1 d . . . . .
H3'A H 1.053053 0.728519 0.335568 0.030 Uiso 1 1 calc R U . . .
C3A C 0.7161(5) 0.5200(4) 0.1071(2) 0.0203(9) Uani 1 1 d . . . . .
H3A H 0.748962 0.450302 0.075967 0.024 Uiso 1 1 calc R U . . .
C4 C 0.2232(6) 0.0953(4) 0.4604(2) 0.0289(10) Uani 1 1 d . . . . .
H4 H 0.217322 0.043753 0.499898 0.035 Uiso 1 1 calc R U . . .
C4' C 0.0281(6) -0.0422(4) 0.1796(2) 0.0269(10) Uani 1 1 d . . . . .
H4' H -0.007356 -0.119877 0.167576 0.032 Uiso 1 1 calc R U . . .
C4'A C 0.8945(6) 0.8924(5) 0.3434(2) 0.0300(11) Uani 1 1 d . . . . .
H4'A H 0.976873 0.947259 0.343228 0.036 Uiso 1 1 calc R U . . .
C4A C 0.7329(5) 0.6424(4) 0.0851(2) 0.0211(9) Uani 1 1 d . . . . .
H4A H 0.778814 0.656213 0.039346 0.025 Uiso 1 1 calc R U . . .
C5 C 0.0838(6) 0.1281(4) 0.4306(2) 0.0272(10) Uani 1 1 d . . . . .
H5 H -0.017939 0.100487 0.450059 0.033 Uiso 1 1 calc R U . . .
C5' C -0.0860(6) 0.0653(4) 0.1965(2) 0.0234(9) Uani 1 1 d . . . . .
H5' H -0.199752 0.062144 0.195676 0.028 Uiso 1 1 calc R U . . .
C5'A C 0.7313(7) 0.9451(4) 0.3487(2) 0.0306(11) Uani 1 1 d . . . . .
H5'A H 0.700753 1.035396 0.352417 0.037 Uiso 1 1 calc R U . . .
C5A C 0.6832(5) 0.7464(4) 0.1296(2) 0.0213(9) Uani 1 1 d . . . . .
H5A H 0.693995 0.831131 0.114252 0.026 Uiso 1 1 calc R U . . .
C6 C 0.0930(5) 0.2014(4) 0.3720(2) 0.0212(9) Uani 1 1 d . . . . .
H6 H -0.002857 0.223823 0.351651 0.025 Uiso 1 1 calc R U . . .
C6' C -0.0340(5) 0.1779(4) 0.2147(2) 0.0192(8) Uani 1 1 d . . . . .
H6' H -0.111903 0.252361 0.226156 0.023 Uiso 1 1 calc R U . . .
C6'A C 0.6109(6) 0.8632(4) 0.3485(2) 0.0217(9) Uani 1 1 d . . . . .
H6'A H 0.497616 0.897684 0.352780 0.026 Uiso 1 1 calc R U . . .
C6A C 0.6178(5) 0.7251(4) 0.1964(2) 0.0191(8) Uani 1 1 d . . . . .
H6A H 0.581560 0.796121 0.226517 0.023 Uiso 1 1 calc R U . . .
C7 C 0.1919(5) 0.3053(4) 0.23198(18) 0.0140(8) Uani 1 1 d . . . . .
C7' C 0.4312(5) 0.0788(4) 0.1981(2) 0.0256(9) Uani 1 1 d . . . . .
H7'A H 0.462730 0.157431 0.175953 0.038 Uiso 1 1 calc R U . . .
H7'B H 0.495428 0.003922 0.173256 0.038 Uiso 1 1 calc R U . . .
H7'C H 0.453350 0.077574 0.244837 0.038 Uiso 1 1 calc R U . . .
C7'A C 0.8750(5) 0.5336(4) 0.3298(2) 0.0265(10) Uani 1 1 d . . . . .
H7'D H 0.792447 0.489001 0.358011 0.040 Uiso 1 1 calc R U . . .
H7'E H 0.982508 0.510600 0.344330 0.040 Uiso 1 1 calc R U . . .
H7'F H 0.882725 0.508189 0.282237 0.040 Uiso 1 1 calc R U . . .
C7A C 0.5325(5) 0.6415(4) 0.34050(19) 0.0144(8) Uani 1 1 d . . . . .
C8 C 0.2197(5) 0.5267(4) 0.1944(2) 0.0196(8) Uani 1 1 d . . . . .
H8A H 0.340566 0.527429 0.188052 0.023 Uiso 1 1 calc R U . . .
H8B H 0.169819 0.562505 0.239785 0.023 Uiso 1 1 calc R U . . .
C8A C 0.2983(5) 0.5486(4) 0.4079(2) 0.0227(9) Uani 1 1 d . . . . .
H8AA H 0.342640 0.456811 0.410695 0.027 Uiso 1 1 calc R U . . .
H8AB H 0.233861 0.560003 0.370096 0.027 Uiso 1 1 calc R U . . .
C9 C 0.1349(5) 0.3792(4) 0.11805(19) 0.0196(9) Uani 1 1 d . . . . .
H9A H 0.016650 0.369572 0.121496 0.024 Uiso 1 1 calc R U . . .
H9B H 0.202374 0.303063 0.094445 0.024 Uiso 1 1 calc R U . . .
C9A C 0.4384(5) 0.6978(4) 0.4629(2) 0.0220(9) Uani 1 1 d . . . . .
H9AA H 0.402121 0.790991 0.459402 0.026 Uiso 1 1 calc R U . . .
H9AB H 0.551368 0.684970 0.474288 0.026 Uiso 1 1 calc R U . . .
C10 C 0.1725(5) 0.5016(4) 0.0816(2) 0.0217(9) Uani 1 1 d . . . . .
H10A H 0.097383 0.525208 0.048334 0.026 Uiso 1 1 calc R U . . .
H10B H 0.288076 0.492546 0.057912 0.026 Uiso 1 1 calc R U . . .
C10A C 0.3187(5) 0.6358(5) 0.5156(2) 0.0247(9) Uani 1 1 d . . . . .
H10C H 0.376017 0.560066 0.536030 0.030 Uiso 1 1 calc R U . . .
H10D H 0.265041 0.697721 0.551975 0.030 Uiso 1 1 calc R U . . .
C11 C 0.1439(6) 0.6008(4) 0.1388(2) 0.0221(9) Uani 1 1 d . . . . .
H11A H 0.200314 0.676428 0.124982 0.027 Uiso 1 1 calc R U . . .
H11B H 0.024730 0.629319 0.153418 0.027 Uiso 1 1 calc R U . . .
C11A C 0.1930(5) 0.5967(5) 0.4744(2) 0.0277(10) Uani 1 1 d . . . . .
H11C H 0.134641 0.527962 0.497346 0.033 Uiso 1 1 calc R U . . .
H11D H 0.110925 0.670901 0.467071 0.033 Uiso 1 1 calc R U . . .
Cl1 Cl 0.9395(3) 0.1911(2) 0.00751(10) 0.0514(5) Uani 0.75 1 d . . P A 1
Cl2 Cl 0.5833(3) 0.2184(3) 0.00862(12) 0.0647(6) Uani 0.75 1 d . . P A 1
C12 C 0.7497(11) 0.1684(9) 0.0508(5) 0.057(2) Uani 0.75 1 d . . P A 1
H12A H 0.731622 0.215170 0.094609 0.068 Uiso 0.75 1 calc R U P A 1
H12B H 0.750839 0.075909 0.060910 0.068 Uiso 0.75 1 calc R U P A 1
C18 C 1.3298(15) -0.0705(19) -0.0083(11) 0.054(5) Uiso 0.25 1 d G U P B -2
H18A H 1.370997 -0.114955 0.030228 0.081 Uiso 0.25 1 calc R U P B -2
H18B H 1.337609 0.021323 -0.005143 0.081 Uiso 0.25 1 calc R U P B -2
H18C H 1.396211 -0.105718 -0.050693 0.081 Uiso 0.25 1 calc R U P B -2
C13 C 0.5472(17) 0.124(3) 0.0179(15) 0.101(7) Uiso 0.25 1 d G U P B -2
H13A H 0.524440 0.046020 0.043479 0.151 Uiso 0.25 1 calc R U P B -2
H13B H 0.526822 0.114241 -0.028628 0.151 Uiso 0.25 1 calc R U P B -2
H13C H 0.474718 0.198060 0.039635 0.151 Uiso 0.25 1 calc R U P B -2
C14 C 0.7278(19) 0.1427(19) 0.0168(14) 0.092(6) Uiso 0.25 1 d G U P B -2
H14A H 0.738407 0.181942 0.060372 0.111 Uiso 0.25 1 calc R U P B -2
H14B H 0.759331 0.203342 -0.019758 0.111 Uiso 0.25 1 calc R U P B -2
C15 C 0.8478(15) 0.0175(15) 0.0055(10) 0.078(5) Uiso 0.25 1 d G U P B -2
H15A H 0.816087 -0.043124 0.041996 0.094 Uiso 0.25 1 calc R U P B -2
H15B H 0.836936 -0.021766 -0.038108 0.094 Uiso 0.25 1 calc R U P B -2
C16 C 1.0291(15) 0.0356(11) 0.0042(9) 0.062(5) Uiso 0.25 1 d G U P B -2
H16A H 1.039972 0.074826 0.047745 0.075 Uiso 0.25 1 calc R U P B -2
H16B H 1.060838 0.096136 -0.032365 0.075 Uiso 0.25 1 calc R U P B -2
C17 C 1.1490(16) -0.0897(12) -0.0071(11) 0.048(4) Uiso 0.25 1 d G U P B -2
H17A H 1.117495 -0.150306 0.029442 0.058 Uiso 0.25 1 calc R U P B -2
H17B H 1.138376 -0.128984 -0.050694 0.058 Uiso 0.25 1 calc R U P B -2

loop_
_atom_site_aniso_label
_atom_site_aniso_U_11
_atom_site_aniso_U_22
_atom_site_aniso_U_33
_atom_site_aniso_U_23
_atom_site_aniso_U_13
_atom_site_aniso_U_12
Zn1 0.0175(3) 0.0149(3) 0.0176(3) 0.00187(19) -0.0052(2) -0.0067(2)
O1 0.0261(16) 0.0230(16) 0.0255(15) 0.0086(12) -0.0116(12) -0.0083(13)
O1A 0.0259(16) 0.0133(14) 0.0223(14) -0.0004(11) -0.0020(12) -0.0035(12)
N1 0.0175(17) 0.0128(16) 0.0168(16) 0.0007(13) -0.0054(13) -0.0044(13)
N1A 0.0155(16) 0.0153(17) 0.0155(15) 0.0010(12) -0.0036(12) -0.0050(13)
N2 0.0156(16) 0.0145(17) 0.0175(16) -0.0013(13) -0.0045(13) -0.0022(13)
N2A 0.0165(17) 0.0234(18) 0.0162(16) -0.0033(13) -0.0022(13) -0.0066(14)
C1 0.023(2) 0.0139(19) 0.0159(18) -0.0005(15) -0.0031(15) -0.0083(16)
C1' 0.020(2) 0.017(2) 0.0118(17) 0.0006(15) -0.0041(15) -0.0041(16)
C1'A 0.022(2) 0.014(2) 0.0107(17) -0.0007(14) -0.0030(14) -0.0064(16)
C1A 0.014(2) 0.019(2) 0.0167(19) 0.0001(15) -0.0032(14) -0.0067(15)
C2 0.030(2) 0.015(2) 0.0190(19) -0.0006(15) -0.0074(17) -0.0059(18)
C2' 0.021(2) 0.015(2) 0.0187(19) 0.0007(15) -0.0045(16) -0.0029(17)
C2'A 0.021(2) 0.022(2) 0.0159(19) 0.0024(16) -0.0035(15) -0.0075(17)
C2A 0.0125(19) 0.017(2) 0.0210(19) -0.0005(16) -0.0045(15) -0.0005(15)
C3 0.038(3) 0.020(2) 0.020(2) 0.0012(16) -0.0117(18) -0.0079(19)
C3' 0.034(3) 0.016(2) 0.029(2) -0.0045(17) -0.0096(19) -0.0013(19)
C3'A 0.025(2) 0.032(2) 0.021(2) 0.0032(17) -0.0058(17) -0.0133(19)
C3A 0.019(2) 0.023(2) 0.0181(19) -0.0029(16) -0.0012(16) -0.0032(17)
C4 0.051(3) 0.023(2) 0.016(2) 0.0050(17) -0.0076(19) -0.015(2)
C4' 0.036(3) 0.019(2) 0.030(2) 0.0000(18) -0.0104(19) -0.0126(19)
C4'A 0.044(3) 0.032(3) 0.021(2) 0.0008(18) -0.0063(19) -0.027(2)
C4A 0.018(2) 0.027(2) 0.0171(19) 0.0037(16) -0.0014(15) -0.0033(17)
C5 0.038(3) 0.025(2) 0.019(2) -0.0020(17) 0.0031(18) -0.017(2)
C5' 0.023(2) 0.026(2) 0.024(2) 0.0033(17) -0.0075(17) -0.0102(19)
C5'A 0.058(3) 0.012(2) 0.022(2) -0.0012(16) -0.001(2) -0.012(2)
C5A 0.024(2) 0.019(2) 0.023(2) 0.0055(16) -0.0067(16) -0.0056(17)
C6 0.025(2) 0.021(2) 0.019(2) -0.0036(16) -0.0028(16) -0.0089(18)
C6' 0.018(2) 0.020(2) 0.0197(19) 0.0003(16) -0.0044(16) -0.0024(17)
C6'A 0.032(2) 0.014(2) 0.0174(19) -0.0001(15) 0.0000(17) -0.0012(18)
C6A 0.022(2) 0.017(2) 0.0183(19) -0.0025(15) -0.0049(16) -0.0010(17)
C7 0.0104(18) 0.0140(19) 0.0169(18) -0.0028(14) -0.0002(14) -0.0012(15)
C7' 0.018(2) 0.023(2) 0.035(2) -0.0067(18) -0.0035(18) 0.0020(17)
C7'A 0.022(2) 0.025(2) 0.033(2) 0.0021(19) -0.0035(18) -0.0048(18)
C7A 0.0144(19) 0.0121(19) 0.0172(18) 0.0023(14) -0.0042(14) -0.0023(15)
C8 0.022(2) 0.014(2) 0.024(2) -0.0007(16) -0.0072(16) -0.0043(17)
C8A 0.017(2) 0.032(2) 0.021(2) -0.0017(17) -0.0016(16) -0.0110(18)
C9 0.025(2) 0.018(2) 0.0168(19) -0.0031(16) -0.0071(16) -0.0011(17)
C9A 0.022(2) 0.029(2) 0.0163(19) -0.0038(17) -0.0039(16) -0.0084(18)
C10 0.027(2) 0.018(2) 0.019(2) 0.0015(16) -0.0049(16) -0.0009(17)
C10A 0.022(2) 0.036(3) 0.0151(19) -0.0018(18) 0.0009(16) -0.0073(19)
C11 0.032(2) 0.015(2) 0.022(2) 0.0033(16) -0.0102(17) -0.0044(18)
C11A 0.018(2) 0.047(3) 0.020(2) -0.0032(19) 0.0010(16) -0.010(2)
Cl1 0.0564(12) 0.0501(11) 0.0493(10) 0.0023(8) -0.0108(9) -0.0108(9)
Cl2 0.0492(12) 0.0887(17) 0.0621(13) 0.0079(12) -0.0205(10) -0.0170(11)
C12 0.052(5) 0.046(5) 0.082(6) -0.006(4) -0.033(5) -0.011(4)

loop_
_atom_type_symbol
_atom_type_description
_atom_type_scat_dispersion_real
_atom_type_scat_dispersion_imag
_atom_type_scat_source
C C 0.0181 0.0091 'International Tables Vol C Tables 4.2.6.8 and 6.1.1.4'
H H 0.0000 0.0000 'International Tables Vol C Tables 4.2.6.8 and 6.1.1.4'
Cl Cl 0.3639 0.7018 'International Tables Vol C Tables 4.2.6.8 and 6.1.1.4'
N N 0.0311 0.0180 'International Tables Vol C Tables 4.2.6.8 and 6.1.1.4'
O O 0.0492 0.0322 'International Tables Vol C Tables 4.2.6.8 and 6.1.1.4'
Zn Zn -1.5491 0.6778 'International Tables Vol C Tables 4.2.6.8 and 6.1.1.4'

loop_
_geom_angle_atom_site_label_1
_geom_angle_atom_site_label_2
_geom_angle_atom_site_label_3
_geom_angle
_geom_angle_site_symmetry_1
_geom_angle_site_symmetry_3
_geom_angle_publ_flag
O1 Zn1 O1A 121.16(13) . . ?
O1 Zn1 N1 86.44(13) . . ?
O1 Zn1 N1A 124.54(12) . . ?
O1A Zn1 N1 118.27(12) . . ?
O1A Zn1 N1A 86.17(12) . . ?
N1A Zn1 N1 124.41(13) . . ?
C2 O1 Zn1 110.2(2) . . ?
C2A O1A Zn1 110.2(2) . . ?
C1 N1 Zn1 106.1(2) . . ?
C7 N1 Zn1 123.7(3) . . ?
C7 N1 C1 120.9(3) . . ?
C1A N1A Zn1 105.7(2) . . ?
C7A N1A Zn1 128.9(3) . . ?
C7A N1A C1A 121.5(3) . . ?
C7 N2 C8 123.6(3) . . ?
C7 N2 C9 124.9(3) . . ?
C8 N2 C9 111.3(3) . . ?
C7A N2A C8A 124.4(3) . . ?
C7A N2A C9A 124.4(3) . . ?
C8A N2A C9A 111.2(3) . . ?
N1 C1 C2 115.1(3) . . ?
C6 C1 N1 124.4(4) . . ?
C6 C1 C2 120.1(4) . . ?
C2' C1' C6' 121.5(4) . . ?
C2' C1' C7 118.2(3) . . ?
C6' C1' C7 120.1(4) . . ?
C2'A C1'A C7A 118.2(3) . . ?
C6'A C1'A C2'A 120.8(4) . . ?
C6'A C1'A C7A 121.0(4) . . ?
C2A C1A N1A 115.3(3) . . ?
C6A C1A N1A 124.7(4) . . ?
C6A C1A C2A 119.5(4) . . ?
O1 C2 C1 120.8(4) . . ?
O1 C2 C3 121.4(4) . . ?
C3 C2 C1 117.8(4) . . ?
C1' C2' C3' 117.3(4) . . ?
C1' C2' C7' 121.9(4) . . ?
C3' C2' C7' 120.8(4) . . ?
C1'A C2'A C7'A 120.6(4) . . ?
C3'A C2'A C1'A 118.1(4) . . ?
C3'A C2'A C7'A 121.4(4) . . ?
O1A C2A C1A 120.4(3) . . ?
O1A C2A C3A 121.5(4) . . ?
C3A C2A C1A 118.1(4) . . ?
C2 C3 H3 119.4 . . ?
C4 C3 C2 121.2(4) . . ?
C4 C3 H3 119.4 . . ?
C2' C3' H3' 119.2 . . ?
C4' C3' C2' 121.6(4) . . ?
C4' C3' H3' 119.2 . . ?
C2'A C3'A H3'A 119.3 . . ?
C4'A C3'A C2'A 121.4(4) . . ?
C4'A C3'A H3'A 119.3 . . ?
C2A C3A H3A 119.3 . . ?
C4A C3A C2A 121.5(4) . . ?
C4A C3A H3A 119.3 . . ?
C3 C4 H4 119.8 . . ?
C5 C4 C3 120.4(4) . . ?
C5 C4 H4 119.8 . . ?
C3' C4' H4' 119.9 . . ?
C5' C4' C3' 120.1(4) . . ?
C5' C4' H4' 119.9 . . ?
C3'A C4'A H4'A 119.5 . . ?
C3'A C4'A C5'A 121.0(4) . . ?
C5'A C4'A H4'A 119.5 . . ?
C3A C4A H4A 119.8 . . ?
C3A C4A C5A 120.3(4) . . ?
C5A C4A H4A 119.8 . . ?
C4 C5 H5 120.1 . . ?
C4 C5 C6 119.9(4) . . ?
C6 C5 H5 120.1 . . ?
C4' C5' H5' 120.1 . . ?
C4' C5' C6' 119.7(4) . . ?
C6' C5' H5' 120.1 . . ?
C4'A C5'A H5'A 120.5 . . ?
C4'A C5'A C6'A 119.0(4) . . ?
C6'A C5'A H5'A 120.5 . . ?
C4A C5A H5A 120.3 . . ?
C6A C5A C4A 119.4(4) . . ?
C6A C5A H5A 120.3 . . ?
C1 C6 C5 120.6(4) . . ?
C1 C6 H6 119.7 . . ?
C5 C6 H6 119.7 . . ?
C1' C6' H6' 120.1 . . ?
C5' C6' C1' 119.8(4) . . ?
C5' C6' H6' 120.1 . . ?
C1'A C6'A C5'A 119.7(4) . . ?
C1'A C6'A H6'A 120.1 . . ?
C5'A C6'A H6'A 120.1 . . ?
C1A C6A H6A 119.4 . . ?
C5A C6A C1A 121.2(4) . . ?
C5A C6A H6A 119.4 . . ?
N1 C7 N2 120.0(3) . . ?
N1 C7 C1' 124.1(3) . . ?
N2 C7 C1' 115.8(3) . . ?
C2' C7' H7'A 109.5 . . ?
C2' C7' H7'B 109.5 . . ?
C2' C7' H7'C 109.5 . . ?
H7'A C7' H7'B 109.5 . . ?
H7'A C7' H7'C 109.5 . . ?
H7'B C7' H7'C 109.5 . . ?
C2'A C7'A H7'D 109.5 . . ?
C2'A C7'A H7'E 109.5 . . ?
C2'A C7'A H7'F 109.5 . . ?
H7'D C7'A H7'E 109.5 . . ?
H7'D C7'A H7'F 109.5 . . ?
H7'E C7'A H7'F 109.5 . . ?
N1A C7A N2A 120.6(3) . . ?
N1A C7A C1'A 123.6(3) . . ?
N2A C7A C1'A 115.7(3) . . ?
N2 C8 H8A 111.2 . . ?
N2 C8 H8B 111.2 . . ?
N2 C8 C11 102.7(3) . . ?
H8A C8 H8B 109.1 . . ?
C11 C8 H8A 111.2 . . ?
C11 C8 H8B 111.2 . . ?
N2A C8A H8AA 111.0 . . ?
N2A C8A H8AB 111.0 . . ?
N2A C8A C11A 103.6(3) . . ?
H8AA C8A H8AB 109.0 . . ?
C11A C8A H8AA 111.0 . . ?
C11A C8A H8AB 111.0 . . ?
N2 C9 H9A 111.1 . . ?
N2 C9 H9B 111.1 . . ?
N2 C9 C10 103.4(3) . . ?
H9A C9 H9B 109.1 . . ?
C10 C9 H9A 111.1 . . ?
C10 C9 H9B 111.1 . . ?
N2A C9A H9AA 111.1 . . ?
N2A C9A H9AB 111.1 . . ?
N2A C9A C10A 103.4(3) . . ?
H9AA C9A H9AB 109.0 . . ?
C10A C9A H9AA 111.1 . . ?
C10A C9A H9AB 111.1 . . ?
C9 C10 H10A 111.1 . . ?
C9 C10 H10B 111.1 . . ?
C9 C10 C11 103.3(3) . . ?
H10A C10 H10B 109.1 . . ?
C11 C10 H10A 111.1 . . ?
C11 C10 H10B 111.1 . . ?
C9A C10A H10C 111.1 . . ?
C9A C10A H10D 111.1 . . ?
H10C C10A H10D 109.1 . . ?
C11A C10A C9A 103.3(3) . . ?
C11A C10A H10C 111.1 . . ?
C11A C10A H10D 111.1 . . ?
C8 C11 C10 102.4(3) . . ?
C8 C11 H11A 111.3 . . ?
C8 C11 H11B 111.3 . . ?
C10 C11 H11A 111.3 . . ?
C10 C11 H11B 111.3 . . ?
H11A C11 H11B 109.2 . . ?
C8A C11A C10A 103.4(3) . . ?
C8A C11A H11C 111.1 . . ?
C8A C11A H11D 111.1 . . ?
C10A C11A H11C 111.1 . . ?
C10A C11A H11D 111.1 . . ?
H11C C11A H11D 109.1 . . ?
Cl1 C12 Cl2 115.2(6) . . ?
Cl1 C12 H12A 108.5 . . ?
Cl1 C12 H12B 108.5 . . ?
Cl2 C12 H12A 108.5 . . ?
Cl2 C12 H12B 108.5 . . ?
H12A C12 H12B 107.5 . . ?
H18A C18 H18B 109.5 . . ?
H18A C18 H18C 109.5 . . ?
H18B C18 H18C 109.5 . . ?
C17 C18 H18A 109.5 . . ?
C17 C18 H18B 109.5 . . ?
C17 C18 H18C 109.5 . . ?
H13A C13 H13B 109.5 . . ?
H13A C13 H13C 109.5 . . ?
H13B C13 H13C 109.5 . . ?
C14 C13 H13A 109.5 . . ?
C14 C13 H13B 109.5 . . ?
C14 C13 H13C 109.5 . . ?
C13 C14 H14A 108.9 . . ?
C13 C14 H14B 108.9 . . ?
C13 C14 C15 113.3 . . ?
H14A C14 H14B 107.7 . . ?
C15 C14 H14A 108.9 . . ?
C15 C14 H14B 108.9 . . ?
C14 C15 H15A 108.8 . . ?
C14 C15 H15B 108.8 . . ?
H15A C15 H15B 107.7 . . ?
C16 C15 C14 113.7 . . ?
C16 C15 H15A 108.8 . . ?
C16 C15 H15B 108.8 . . ?
C15 C16 H16A 108.8 . . ?
C15 C16 H16B 108.8 . . ?
C15 C16 C17 113.7 . . ?
H16A C16 H16B 107.7 . . ?
C17 C16 H16A 108.8 . . ?
C17 C16 H16B 108.8 . . ?
C18 C17 C16 113.3 . . ?
C18 C17 H17A 108.9 . . ?
C18 C17 H17B 108.9 . . ?
C16 C17 H17A 108.9 . . ?
C16 C17 H17B 108.9 . . ?
H17A C17 H17B 107.7 . . ?

loop_
_geom_bond_atom_site_label_1
_geom_bond_atom_site_label_2
_geom_bond_distance
_geom_bond_site_symmetry_2
_geom_bond_publ_flag
Zn1 O1 1.923(3) . ?
Zn1 O1A 1.927(3) . ?
Zn1 N1 2.049(3) . ?
Zn1 N1A 2.045(3) . ?
O1 C2 1.334(5) . ?
O1A C2A 1.329(5) . ?
N1 C1 1.423(5) . ?
N1 C7 1.324(5) . ?
N1A C1A 1.436(5) . ?
N1A C7A 1.326(5) . ?
N2 C7 1.330(5) . ?
N2 C8 1.467(5) . ?
N2 C9 1.480(5) . ?
N2A C7A 1.335(5) . ?
N2A C8A 1.472(5) . ?
N2A C9A 1.487(5) . ?
C1 C2 1.431(6) . ?
C1 C6 1.388(6) . ?
C1' C2' 1.395(6) . ?
C1' C6' 1.396(6) . ?
C1' C7 1.501(5) . ?
C1'A C2'A 1.398(6) . ?
C1'A C6'A 1.392(6) . ?
C1'A C7A 1.498(5) . ?
C1A C2A 1.424(5) . ?
C1A C6A 1.387(6) . ?
C2 C3 1.398(6) . ?
C2' C3' 1.396(6) . ?
C2' C7' 1.499(6) . ?
C2'A C3'A 1.390(6) . ?
C2'A C7'A 1.531(6) . ?
C2A C3A 1.398(6) . ?
C3 H3 0.9500 . ?
C3 C4 1.391(7) . ?
C3' H3' 0.9500 . ?
C3' C4' 1.388(6) . ?
C3'A H3'A 0.9500 . ?
C3'A C4'A 1.369(7) . ?
C3A H3A 0.9500 . ?
C3A C4A 1.372(6) . ?
C4 H4 0.9500 . ?
C4 C5 1.385(7) . ?
C4' H4' 0.9500 . ?
C4' C5' 1.380(7) . ?
C4'A H4'A 0.9500 . ?
C4'A C5'A 1.379(7) . ?
C4A H4A 0.9500 . ?
C4A C5A 1.393(6) . ?
C5 H5 0.9500 . ?
C5 C6 1.391(6) . ?
C5' H5' 0.9500 . ?
C5' C6' 1.384(6) . ?
C5'A H5'A 0.9500 . ?
C5'A C6'A 1.403(6) . ?
C5A H5A 0.9500 . ?
C5A C6A 1.385(6) . ?
C6 H6 0.9500 . ?
C6' H6' 0.9500 . ?
C6'A H6'A 0.9500 . ?
C6A H6A 0.9500 . ?
C7' H7'A 0.9800 . ?
C7' H7'B 0.9800 . ?
C7' H7'C 0.9800 . ?
C7'A H7'D 0.9800 . ?
C7'A H7'E 0.9800 . ?
C7'A H7'F 0.9800 . ?
C8 H8A 0.9900 . ?
C8 H8B 0.9900 . ?
C8 C11 1.519(6) . ?
C8A H8AA 0.9900 . ?
C8A H8AB 0.9900 . ?
C8A C11A 1.519(6) . ?
C9 H9A 0.9900 . ?
C9 H9B 0.9900 . ?
C9 C10 1.514(6) . ?
C9A H9AA 0.9900 . ?
C9A H9AB 0.9900 . ?
C9A C10A 1.530(6) . ?
C10 H10A 0.9900 . ?
C10 H10B 0.9900 . ?
C10 C11 1.524(6) . ?
C10A H10C 0.9900 . ?
C10A H10D 0.9900 . ?
C10A C11A 1.526(6) . ?
C11 H11A 0.9900 . ?
C11 H11B 0.9900 . ?
C11A H11C 0.9900 . ?
C11A H11D 0.9900 . ?
Cl1 C12 1.712(10) . ?
Cl2 C12 1.748(8) . ?
C12 H12A 0.9900 . ?
C12 H12B 0.9900 . ?
C18 H18A 0.9800 . ?
C18 H18B 0.9800 . ?
C18 H18C 0.9800 . ?
C18 C17 1.5341 . ?
C13 H13A 0.9800 . ?
C13 H13B 0.9800 . ?
C13 H13C 0.9800 . ?
C13 C14 1.5333 . ?
C14 H14A 0.9900 . ?
C14 H14B 0.9900 . ?
C14 C15 1.5348 . ?
C15 H15A 0.9900 . ?
C15 H15B 0.9900 . ?
C15 C16 1.5348 . ?
C16 H16A 0.9900 . ?
C16 H16B 0.9900 . ?
C16 C17 1.5349 . ?
C17 H17A 0.9900 . ?
C17 H17B 0.9900 . ?

loop_
_geom_torsion_atom_site_label_1
_geom_torsion_atom_site_label_2
_geom_torsion_atom_site_label_3
_geom_torsion_atom_site_label_4
_geom_torsion
_geom_torsion_site_symmetry_1
_geom_torsion_site_symmetry_2
_geom_torsion_site_symmetry_3
_geom_torsion_site_symmetry_4
_geom_torsion_publ_flag
Zn1 O1 C2 C1 10.0(5) . . . . ?
Zn1 O1 C2 C3 -169.1(3) . . . . ?
Zn1 O1A C2A C1A 13.5(4) . . . . ?
Zn1 O1A C2A C3A -164.4(3) . . . . ?
Zn1 N1 C1 C2 -6.6(4) . . . . ?
Zn1 N1 C1 C6 166.6(3) . . . . ?
Zn1 N1 C7 N2 -52.3(5) . . . . ?
Zn1 N1 C7 C1' 124.6(3) . . . . ?
Zn1 N1A C1A C2A -7.2(4) . . . . ?
Zn1 N1A C1A C6A 164.1(3) . . . . ?
Zn1 N1A C7A N2A -39.2(5) . . . . ?
Zn1 N1A C7A C1'A 137.3(3) . . . . ?
O1 C2 C3 C4 176.8(4) . . . . ?
O1A C2A C3A C4A 177.5(4) . . . . ?
N1 C1 C2 O1 -1.9(5) . . . . ?
N1 C1 C2 C3 177.2(4) . . . . ?
N1 C1 C6 C5 -175.5(4) . . . . ?
N1A C1A C2A O1A -3.8(5) . . . . ?
N1A C1A C2A C3A 174.1(3) . . . . ?
N1A C1A C6A C5A -173.8(4) . . . . ?
N2 C8 C11 C10 -35.9(4) . . . . ?
N2 C9 C10 C11 -29.7(4) . . . . ?
N2A C8A C11A C10A -33.1(5) . . . . ?
N2A C9A C10A C11A -29.8(4) . . . . ?
C1 N1 C7 N2 165.6(3) . . . . ?
C1 N1 C7 C1' -17.5(6) . . . . ?
C1 C2 C3 C4 -2.3(6) . . . . ?
C1' C2' C3' C4' -0.1(6) . . . . ?
C1'A C2'A C3'A C4'A -0.5(6) . . . . ?
C1A N1A C7A N2A 166.5(4) . . . . ?
C1A N1A C7A C1'A -17.1(6) . . . . ?
C1A C2A C3A C4A -0.4(6) . . . . ?
C2 C1 C6 C5 -2.6(6) . . . . ?
C2 C3 C4 C5 -0.1(7) . . . . ?
C2' C1' C6' C5' 1.3(6) . . . . ?
C2' C1' C7 N1 -68.7(5) . . . . ?
C2' C1' C7 N2 108.3(4) . . . . ?
C2' C3' C4' C5' 1.0(7) . . . . ?
C2'A C1'A C6'A C5'A 1.6(6) . . . . ?
C2'A C1'A C7A N1A -66.9(5) . . . . ?
C2'A C1'A C7A N2A 109.7(4) . . . . ?
C2'A C3'A C4'A C5'A 1.1(6) . . . . ?
C2A C1A C6A C5A -2.8(6) . . . . ?
C2A C3A C4A C5A -1.0(6) . . . . ?
C3 C4 C5 C6 1.3(7) . . . . ?
C3' C4' C5' C6' -0.7(7) . . . . ?
C3'A C4'A C5'A C6'A -0.4(6) . . . . ?
C3A C4A C5A C6A 0.6(6) . . . . ?
C4 C5 C6 C1 0.1(6) . . . . ?
C4' C5' C6' C1' -0.4(6) . . . . ?
C4'A C5'A C6'A C1'A -0.9(6) . . . . ?
C4A C5A C6A C1A 1.4(6) . . . . ?
C6 C1 C2 O1 -175.5(4) . . . . ?
C6 C1 C2 C3 3.7(6) . . . . ?
C6' C1' C2' C3' -1.0(6) . . . . ?
C6' C1' C2' C7' 178.2(4) . . . . ?
C6' C1' C7 N1 116.1(4) . . . . ?
C6' C1' C7 N2 -66.9(5) . . . . ?
C6'A C1'A C2'A C3'A -0.8(6) . . . . ?
C6'A C1'A C2'A C7'A -179.7(4) . . . . ?
C6'A C1'A C7A N1A 113.6(4) . . . . ?
C6'A C1'A C7A N2A -69.7(5) . . . . ?
C6A C1A C2A O1A -175.6(4) . . . . ?
C6A C1A C2A C3A 2.3(6) . . . . ?
C7 N1 C1 C2 141.3(4) . . . . ?
C7 N1 C1 C6 -45.5(6) . . . . ?
C7 N2 C8 C11 -165.8(4) . . . . ?
C7 N2 C9 C10 -168.8(4) . . . . ?
C7 C1' C2' C3' -176.2(4) . . . . ?
C7 C1' C2' C7' 3.1(6) . . . . ?
C7 C1' C6' C5' 176.4(4) . . . . ?
C7' C2' C3' C4' -179.4(4) . . . . ?
C7'A C2'A C3'A C4'A 178.4(4) . . . . ?
C7A N1A C1A C2A 152.3(4) . . . . ?
C7A N1A C1A C6A -36.4(6) . . . . ?
C7A N2A C8A C11A -164.2(4) . . . . ?
C7A N2A C9A C10A -171.5(4) . . . . ?
C7A C1'A C2'A C3'A 179.7(3) . . . . ?
C7A C1'A C2'A C7'A 0.9(5) . . . . ?
C7A C1'A C6'A C5'A -179.0(4) . . . . ?
C8 N2 C7 N1 -7.2(6) . . . . ?
C8 N2 C7 C1' 175.6(3) . . . . ?
C8 N2 C9 C10 7.3(4) . . . . ?
C8A N2A C7A N1A -4.6(6) . . . . ?
C8A N2A C7A C1'A 178.7(4) . . . . ?
C8A N2A C9A C10A 9.5(5) . . . . ?
C9 N2 C7 N1 168.4(4) . . . . ?
C9 N2 C7 C1' -8.8(5) . . . . ?
C9 N2 C8 C11 18.1(4) . . . . ?
C9 C10 C11 C8 41.1(4) . . . . ?
C9A N2A C7A N1A 176.5(4) . . . . ?
C9A N2A C7A C1'A -0.2(6) . . . . ?
C9A N2A C8A C11A 14.7(5) . . . . ?
C9A C10A C11A C8A 39.2(5) . . . . ?
C13 C14 C15 C16 180.0 . . . . ?
C14 C15 C16 C17 180.0 . . . . ?
C15 C16 C17 C18 180.0 . . . . ?

loop_
_twin_individual_id
_twin_individual_mass_fraction_refined
1 0.8060(9)
2 0.1940(9)
